data_4100076
_journal_name_full 'Journal of the American Chemical Society'
_journal_paper_doi 10.1021/ja043877x
_journal_year 2005
_chemical_formula_sum 'C61 H58 B Cr F24 N2 O Si'
_chemical_formula_weight 1381.99
_space_group_IT_number 14
_symmetry_cell_setting monoclinic
_symmetry_space_group_name_Hall '-P 2ybc'
_symmetry_space_group_name_H-M 'P 1 21/c 1'
_cell_angle_alpha 90.00
_cell_angle_beta 90.579(3)
_cell_angle_gamma 90.00
_cell_formula_units_Z 4
_cell_length_a 13.628(2)
_cell_length_b 25.586(4)
_cell_length_c 18.371(3)
_cell_measurement_temperature 203(2)
_cell_volume 6405.4(16)
_cod_depositor_comments
;
The following automatic conversions were performed:
'_symmetry_cell_setting' value 'Monoclinic' changed to 'monoclinic'
according to '/home/saulius/struct/CIF-dictionaries/cif_core.dic'
dictionary named 'cif_core.dic' version 2.4.1 from 2010-06-29.

Automatic conversion script
Id: cif_fix_enum 1527 2010-12-29 10:47:43Z saulius 
;
_cod_original_sg_symbol_H-M 'P 21/c'
_cod_database_code 4100076

loop_
_symmetry_equiv_pos_as_xyz
'x, y, z'
'-x, y+1/2, -z+1/2'
'-x, -y, -z'
'x, -y-1/2, z-1/2'

loop_
_atom_site_label
_atom_site_type_symbol
_atom_site_fract_x
_atom_site_fract_y
_atom_site_fract_z
_atom_site_U_iso_or_equiv
_atom_site_adp_type
_atom_site_occupancy
_atom_site_symmetry_multiplicity
_atom_site_calc_flag
_atom_site_refinement_flags
_atom_site_disorder_assembly
_atom_site_disorder_group
Cr1 Cr 0.03537(4) 0.593126(19) 0.71671(3) 0.03636(15) Uani 1 1 d . . .
Si1 Si -0.02751(8) 0.69969(4) 0.60981(6) 0.0541(3) Uani 1 1 d . . .
N1 N 0.17443(18) 0.57953(10) 0.70866(14) 0.0354(6) Uani 1 1 d . . .
N2 N 0.0102(2) 0.51892(11) 0.71515(15) 0.0418(6) Uani 1 1 d . . .
B1 B 0.5308(2) 0.63867(12) 0.19461(18) 0.0313(7) Uani 1 1 d . . .
O1 O -0.05397(17) 0.62934(10) 0.79079(13) 0.0465(6) Uani 1 1 d . . .
C1 C 0.3339(2) 0.53484(14) 0.7098(2) 0.0488(8) Uani 1 1 d . . .
H1A H 0.3565 0.5707 0.7064 0.073 Uiso 1 1 calc R . .
H1B H 0.3562 0.5153 0.6678 0.073 Uiso 1 1 calc R . .
H1C H 0.3600 0.5190 0.7538 0.073 Uiso 1 1 calc R . .
C2 C 0.2240(2) 0.53406(13) 0.71167(17) 0.0398(7) Uani 1 1 d . . .
C3 C 0.1758(3) 0.48676(13) 0.7160(2) 0.0486(8) Uani 1 1 d . . .
H3A H 0.2152 0.4567 0.7189 0.058 Uiso 1 1 calc R . .
C4 C 0.0745(3) 0.47914(13) 0.7166(2) 0.0463(8) Uani 1 1 d . . .
C5 C 0.0358(3) 0.42429(15) 0.7184(3) 0.0705(13) Uani 1 1 d . . .
H5A H -0.0353 0.4250 0.7185 0.106 Uiso 1 1 calc R . .
H5B H 0.0597 0.4069 0.7619 0.106 Uiso 1 1 calc R . .
H5C H 0.0581 0.4055 0.6757 0.106 Uiso 1 1 calc R . .
C6 C 0.2269(2) 0.62713(12) 0.69429(18) 0.0380(7) Uani 1 1 d . . .
C7 C 0.2595(2) 0.65864(13) 0.7521(2) 0.0449(8) Uani 1 1 d . . .
C8 C 0.3030(3) 0.70599(14) 0.7350(3) 0.0619(12) Uani 1 1 d . . .
H8A H 0.3254 0.7278 0.7728 0.074 Uiso 1 1 calc R . .
C9 C 0.3141(3) 0.72174(15) 0.6646(3) 0.0640(12) Uani 1 1 d . . .
H9A H 0.3410 0.7548 0.6546 0.077 Uiso 1 1 calc R . .
C10 C 0.2862(3) 0.68952(16) 0.6082(3) 0.0616(11) Uani 1 1 d . . .
H10A H 0.2963 0.7003 0.5599 0.074 Uiso 1 1 calc R . .
C11 C 0.2432(2) 0.64111(14) 0.6216(2) 0.0472(8) Uani 1 1 d . . .
C12 C 0.2557(3) 0.64079(17) 0.8301(2) 0.0638(11) Uani 1 1 d . . .
H12A H 0.2814 0.6681 0.8615 0.096 Uiso 1 1 calc R . .
H12B H 0.2950 0.6094 0.8360 0.096 Uiso 1 1 calc R . .
H12C H 0.1883 0.6333 0.8429 0.096 Uiso 1 1 calc R . .
C13 C 0.2203(3) 0.60433(18) 0.5596(2) 0.0632(11) Uani 1 1 d . . .
H13A H 0.1907 0.5727 0.5785 0.095 Uiso 1 1 calc R . .
H13B H 0.2804 0.5956 0.5345 0.095 Uiso 1 1 calc R . .
H13C H 0.1750 0.6211 0.5258 0.095 Uiso 1 1 calc R . .
C14 C -0.0934(3) 0.50824(13) 0.7138(2) 0.0465(8) Uani 1 1 d . . .
C15 C -0.1429(3) 0.50335(15) 0.6467(2) 0.0590(10) Uani 1 1 d . . .
C16 C -0.2449(4) 0.49820(18) 0.6478(3) 0.0789(14) Uani 1 1 d . . .
H16A H -0.2803 0.4960 0.6037 0.095 Uiso 1 1 calc R . .
C17 C -0.2938(3) 0.49630(18) 0.7126(3) 0.0798(15) Uani 1 1 d . . .
H17A H -0.3625 0.4935 0.7122 0.096 Uiso 1 1 calc R . .
C18 C -0.2439(3) 0.49841(17) 0.7783(3) 0.0692(12) Uani 1 1 d . . .
H18A H -0.2788 0.4961 0.8221 0.083 Uiso 1 1 calc R . .
C19 C -0.1436(3) 0.50381(14) 0.7800(2) 0.0512(9) Uani 1 1 d . . .
C20 C -0.0887(4) 0.5014(2) 0.5752(3) 0.0853(16) Uani 1 1 d . . .
H20A H -0.1356 0.4982 0.5354 0.128 Uiso 1 1 calc R . .
H20B H -0.0447 0.4716 0.5751 0.128 Uiso 1 1 calc R . .
H20C H -0.0510 0.5333 0.5693 0.128 Uiso 1 1 calc R . .
C21 C -0.0887(3) 0.50404(17) 0.8510(2) 0.0646(11) Uani 1 1 d . . .
H21A H -0.1347 0.5007 0.8907 0.097 Uiso 1 1 calc R . .
H21B H -0.0527 0.5366 0.8560 0.097 Uiso 1 1 calc R . .
H21C H -0.0430 0.4750 0.8523 0.097 Uiso 1 1 calc R . .
C22 C -0.0264(3) 0.62730(14) 0.62752(19) 0.0488(8) Uani 1 1 d . . .
H22A H 0.0049 0.6112 0.5852 0.059 Uiso 1 1 calc R . .
H22B H -0.0951 0.6161 0.6264 0.059 Uiso 1 1 calc R . .
C23 C -0.1569(3) 0.7222(2) 0.5992(3) 0.0879(17) Uani 1 1 d . . .
H23A H -0.1578 0.7596 0.5904 0.132 Uiso 1 1 calc R . .
H23B H -0.1926 0.7146 0.6434 0.132 Uiso 1 1 calc R . .
H23C H -0.1875 0.7042 0.5585 0.132 Uiso 1 1 calc R . .
C24 C 0.0302(3) 0.73973(16) 0.6831(3) 0.0654(11) Uani 1 1 d . . .
H24A H 0.0266 0.7764 0.6699 0.098 Uiso 1 1 calc R . .
H24B H 0.0983 0.7296 0.6892 0.098 Uiso 1 1 calc R . .
H24C H -0.0044 0.7341 0.7283 0.098 Uiso 1 1 calc R . .
C25 C 0.0409(3) 0.7140(2) 0.5246(2) 0.0755(14) Uani 1 1 d . . .
H25A H 0.0406 0.7514 0.5157 0.113 Uiso 1 1 calc R . .
H25B H 0.0097 0.6962 0.4839 0.113 Uiso 1 1 calc R . .
H25C H 0.1081 0.7020 0.5298 0.113 Uiso 1 1 calc R . .
C26 C 0.5511(2) 0.69223(11) 0.14695(16) 0.0318(6) Uani 1 1 d . . .
C27 C 0.5580(2) 0.74167(11) 0.17944(17) 0.0357(6) Uani 1 1 d . . .
H27A H 0.5613 0.7440 0.2305 0.043 Uiso 1 1 calc R . .
C28 C 0.5603(2) 0.78706(11) 0.13873(19) 0.0391(7) Uani 1 1 d . . .
C29 C 0.5524(2) 0.78574(12) 0.06350(19) 0.0407(7) Uani 1 1 d . . .
H29A H 0.5529 0.8167 0.0360 0.049 Uiso 1 1 calc R . .
C30 C 0.5438(2) 0.73714(12) 0.02995(17) 0.0375(7) Uani 1 1 d . . .
C31 C 0.5454(2) 0.69191(11) 0.07158(16) 0.0341(6) Uani 1 1 d . . .
H31A H 0.5424 0.6595 0.0475 0.041 Uiso 1 1 calc R . .
C32 C 0.5690(3) 0.83927(13) 0.1755(2) 0.0533(9) Uani 1 1 d . . .
C33 C 0.5287(3) 0.73367(16) -0.0502(2) 0.0566(10) Uani 1 1 d . . .
C34 C 0.4111(2) 0.63909(10) 0.20440(16) 0.0316(6) Uani 1 1 d . . .
C35 C 0.3637(2) 0.65227(12) 0.26836(17) 0.0351(6) Uani 1 1 d . . .
H35A H 0.4013 0.6589 0.3105 0.042 Uiso 1 1 calc R . .
C36 C 0.2616(2) 0.65589(12) 0.27178(17) 0.0381(7) Uani 1 1 d . . .
C37 C 0.2036(2) 0.64810(12) 0.21077(18) 0.0395(7) Uani 1 1 d . . .
H37A H 0.1349 0.6511 0.2131 0.047 Uiso 1 1 calc R . .
C38 C 0.2490(2) 0.63587(12) 0.14639(18) 0.0368(7) Uani 1 1 d . . .
C39 C 0.3506(2) 0.63116(11) 0.14358(16) 0.0340(6) Uani 1 1 d . . .
H39A H 0.3796 0.6223 0.0990 0.041 Uiso 1 1 calc R . .
C40 C 0.2133(3) 0.66904(15) 0.34174(19) 0.0482(8) Uani 1 1 d . . .
C41 C 0.1912(3) 0.63118(15) 0.0772(2) 0.0495(8) Uani 1 1 d . . .
C42 C 0.5901(2) 0.63646(11) 0.27261(16) 0.0322(6) Uani 1 1 d . . .
C43 C 0.6760(2) 0.66412(12) 0.28686(18) 0.0389(7) Uani 1 1 d . . .
H43A H 0.6995 0.6875 0.2516 0.047 Uiso 1 1 calc R . .
C44 C 0.7280(3) 0.65817(13) 0.3520(2) 0.0456(8) Uani 1 1 d . . .
C45 C 0.6953(3) 0.62452(14) 0.4047(2) 0.0519(9) Uani 1 1 d . . .
H45A H 0.7298 0.6210 0.4490 0.062 Uiso 1 1 calc R . .
C46 C 0.6119(3) 0.59621(13) 0.39192(18) 0.0468(8) Uani 1 1 d . . .
C47 C 0.5609(2) 0.60176(12) 0.32653(17) 0.0377(7) Uani 1 1 d . . .
H47A H 0.5046 0.5813 0.3184 0.045 Uiso 1 1 calc R . .
C48 C 0.5718(4) 0.55976(17) 0.4490(2) 0.0715(13) Uani 1 1 d . . .
C49 C 0.8179(3) 0.69003(17) 0.3660(3) 0.0658(11) Uani 1 1 d . . .
C50 C 0.5700(2) 0.58706(11) 0.15116(15) 0.0306(6) Uani 1 1 d . . .
C51 C 0.6675(2) 0.58582(12) 0.12736(16) 0.0367(7) Uani 1 1 d . . .
H51A H 0.7068 0.6158 0.1334 0.044 Uiso 1 1 calc R . .
C52 C 0.7077(2) 0.54197(13) 0.09530(17) 0.0399(7) Uani 1 1 d . . .
C53 C 0.6524(3) 0.49707(12) 0.08424(17) 0.0413(7) Uani 1 1 d . . .
H53A H 0.6797 0.4674 0.0622 0.050 Uiso 1 1 calc R . .
C54 C 0.5557(2) 0.49737(11) 0.10660(16) 0.0369(7) Uani 1 1 d . . .
C55 C 0.5160(2) 0.54139(11) 0.14024(15) 0.0323(6) Uani 1 1 d . . .
H55A H 0.4506 0.5402 0.1561 0.039 Uiso 1 1 calc R . .
C56 C 0.8114(3) 0.54295(18) 0.0712(2) 0.0587(10) Uani 1 1 d . . .
C57 C 0.4938(3) 0.44952(13) 0.0973(2) 0.0498(9) Uani 1 1 d . . .
C58 C -0.2192(3) 0.63395(18) 0.8462(2) 0.0671(11) Uani 1 1 d . . .
H58A H -0.2865 0.6436 0.8350 0.101 Uiso 1 1 calc R . .
H58B H -0.1948 0.6552 0.8862 0.101 Uiso 1 1 calc R . .
H58C H -0.2166 0.5974 0.8599 0.101 Uiso 1 1 calc R . .
C59 C -0.1569(3) 0.64267(17) 0.7807(2) 0.0591(10) Uani 1 1 d . . .
H59A H -0.1836 0.6219 0.7403 0.071 Uiso 1 1 calc R . .
H59B H -0.1615 0.6796 0.7666 0.071 Uiso 1 1 calc R . .
C60 C -0.0040(4) 0.6646(2) 0.8430(3) 0.0842(15) Uani 1 1 d . . .
H60A H 0.0594 0.6755 0.8234 0.101 Uiso 1 1 calc R . .
H60B H -0.0440 0.6959 0.8505 0.101 Uiso 1 1 calc R . .
C61 C 0.0104(5) 0.6392(3) 0.9086(4) 0.113(2) Uani 1 1 d . . .
H61A H 0.0426 0.6626 0.9428 0.169 Uiso 1 1 calc R . .
H61B H 0.0511 0.6086 0.9012 0.169 Uiso 1 1 calc R . .
H61C H -0.0525 0.6285 0.9279 0.169 Uiso 1 1 calc R . .
F1 F 0.6536(2) 0.86153(11) 0.1651(2) 0.1171(14) Uani 1 1 d . . .
F2 F 0.5031(2) 0.87306(9) 0.15336(17) 0.0847(8) Uani 1 1 d . . .
F3 F 0.5571(4) 0.83647(10) 0.24685(16) 0.1266(15) Uani 1 1 d . . .
F4 F 0.5270(3) 0.77877(12) -0.08361(15) 0.1187(14) Uani 1 1 d . . .
F5 F 0.5950(3) 0.70487(19) -0.08227(16) 0.1426(17) Uani 1 1 d . . .
F6 F 0.4463(3) 0.71070(15) -0.06784(15) 0.1117(12) Uani 1 1 d . . .
F7 F 0.2672(3) 0.69288(19) 0.38778(19) 0.1470(19) Uani 1 1 d . . .
F8 F 0.1742(3) 0.63080(14) 0.37410(17) 0.1390(17) Uani 1 1 d . . .
F9 F 0.1385(4) 0.6996(2) 0.33460(18) 0.183(3) Uani 1 1 d . . .
F10 F 0.09473(16) 0.62782(12) 0.08746(14) 0.0767(7) Uani 1 1 d . . .
F11 F 0.2054(2) 0.67127(12) 0.03298(14) 0.0887(9) Uani 1 1 d . . .
F12 F 0.2144(2) 0.58865(11) 0.03915(14) 0.0813(8) Uani 1 1 d . . .
F13 F 0.5154(3) 0.52382(14) 0.42427(17) 0.1200(13) Uani 1 1 d . . .
F14 F 0.5384(6) 0.58035(15) 0.5004(2) 0.261(4) Uani 1 1 d . . .
F15 F 0.6422(4) 0.5292(2) 0.4738(3) 0.192(3) Uani 1 1 d . . .
F16 F 0.8642(2) 0.70315(14) 0.30670(19) 0.1068(11) Uani 1 1 d . . .
F17 F 0.8851(2) 0.66410(13) 0.4049(2) 0.1085(11) Uani 1 1 d . . .
F18 F 0.7999(2) 0.73274(12) 0.4040(2) 0.1191(13) Uani 1 1 d . . .
F19 F 0.8186(2) 0.5579(2) 0.00334(17) 0.1450(18) Uani 1 1 d . . .
F20 F 0.8548(2) 0.49704(12) 0.0745(2) 0.1170(13) Uani 1 1 d . . .
F21 F 0.86833(17) 0.57371(11) 0.11006(17) 0.0845(8) Uani 1 1 d . . .
F22 F 0.4852(2) 0.42300(11) 0.15785(15) 0.0977(11) Uani 1 1 d . . .
F23 F 0.5285(2) 0.41737(10) 0.04736(19) 0.0989(10) Uani 1 1 d . . .
F24 F 0.40286(18) 0.46053(9) 0.07568(15) 0.0725(7) Uani 1 1 d . . .

loop_
_atom_site_aniso_label
_atom_site_aniso_U_11
_atom_site_aniso_U_22
_atom_site_aniso_U_33
_atom_site_aniso_U_23
_atom_site_aniso_U_13
_atom_site_aniso_U_12
Cr1 0.0354(3) 0.0336(3) 0.0401(3) -0.0033(2) 0.0016(2) -0.0030(2)
Si1 0.0415(5) 0.0566(6) 0.0641(7) 0.0178(5) -0.0097(5) -0.0090(4)
N1 0.0341(13) 0.0327(13) 0.0395(14) -0.0038(11) 0.0019(11) -0.0049(10)
N2 0.0410(15) 0.0387(14) 0.0461(16) -0.0064(12) 0.0102(12) -0.0077(12)
B1 0.0352(17) 0.0289(16) 0.0298(16) -0.0007(12) 0.0008(13) -0.0013(13)
O1 0.0390(12) 0.0554(14) 0.0450(13) -0.0097(11) -0.0022(10) 0.0073(10)
C1 0.0375(18) 0.0454(19) 0.064(2) -0.0038(17) 0.0019(16) 0.0037(15)
C2 0.0398(17) 0.0399(17) 0.0398(17) -0.0038(13) 0.0065(13) -0.0006(14)
C3 0.048(2) 0.0352(17) 0.063(2) -0.0046(15) 0.0118(17) 0.0015(15)
C4 0.0504(19) 0.0336(16) 0.055(2) -0.0047(14) 0.0141(16) -0.0055(15)
C5 0.063(3) 0.0338(19) 0.115(4) -0.009(2) 0.019(3) -0.0056(18)
C6 0.0293(15) 0.0336(15) 0.0511(19) -0.0004(13) 0.0005(13) -0.0020(12)
C7 0.0319(16) 0.0426(18) 0.060(2) -0.0092(16) -0.0090(15) 0.0021(14)
C8 0.0356(19) 0.0375(18) 0.112(4) -0.016(2) -0.012(2) -0.0002(15)
C9 0.0359(19) 0.0369(19) 0.119(4) 0.013(2) -0.007(2) -0.0051(15)
C10 0.0387(19) 0.057(2) 0.089(3) 0.029(2) 0.0032(19) -0.0051(17)
C11 0.0385(18) 0.0479(19) 0.055(2) 0.0050(16) 0.0052(15) -0.0039(15)
C12 0.056(2) 0.077(3) 0.058(2) -0.024(2) -0.0183(19) 0.008(2)
C13 0.065(3) 0.081(3) 0.043(2) 0.0028(19) 0.0063(18) -0.003(2)
C14 0.0437(18) 0.0375(17) 0.058(2) -0.0013(15) 0.0044(16) -0.0115(14)
C15 0.067(3) 0.049(2) 0.061(2) -0.0016(18) -0.006(2) -0.0220(19)
C16 0.066(3) 0.068(3) 0.102(4) 0.007(3) -0.026(3) -0.020(2)
C17 0.045(2) 0.068(3) 0.126(5) 0.007(3) 0.004(3) -0.018(2)
C18 0.050(2) 0.063(3) 0.095(3) 0.010(2) 0.022(2) -0.0080(19)
C19 0.0444(19) 0.0392(18) 0.070(2) 0.0049(16) 0.0149(17) -0.0030(15)
C20 0.112(4) 0.085(3) 0.059(3) -0.017(2) -0.003(3) -0.040(3)
C21 0.071(3) 0.063(3) 0.060(3) 0.017(2) 0.022(2) 0.004(2)
C22 0.0451(19) 0.056(2) 0.0450(19) 0.0042(16) -0.0078(15) -0.0127(16)
C23 0.051(3) 0.097(4) 0.116(4) 0.043(3) -0.015(3) -0.002(2)
C24 0.057(2) 0.047(2) 0.092(3) 0.001(2) -0.008(2) -0.0052(18)
C25 0.061(3) 0.097(4) 0.068(3) 0.037(3) -0.015(2) -0.022(2)
C26 0.0285(14) 0.0275(14) 0.0394(16) 0.0015(12) 0.0021(12) 0.0005(11)
C27 0.0370(16) 0.0348(15) 0.0354(16) -0.0019(12) -0.0031(12) 0.0026(13)
C28 0.0337(16) 0.0282(15) 0.055(2) -0.0013(13) -0.0041(14) 0.0023(12)
C29 0.0420(17) 0.0289(15) 0.0513(19) 0.0100(13) 0.0014(14) -0.0035(13)
C30 0.0377(16) 0.0363(16) 0.0385(17) 0.0038(13) 0.0039(13) -0.0009(13)
C31 0.0348(15) 0.0309(14) 0.0366(16) -0.0008(12) 0.0030(12) -0.0022(12)
C32 0.061(2) 0.0319(17) 0.067(3) -0.0025(16) -0.0098(19) -0.0018(16)
C33 0.075(3) 0.052(2) 0.043(2) 0.0104(16) 0.0044(19) -0.010(2)
C34 0.0386(16) 0.0233(13) 0.0329(15) 0.0023(11) 0.0012(12) -0.0002(11)
C35 0.0365(15) 0.0341(15) 0.0347(16) 0.0020(12) 0.0027(12) -0.0017(12)
C36 0.0424(17) 0.0305(15) 0.0416(17) 0.0018(12) 0.0104(14) -0.0008(13)
C37 0.0337(16) 0.0351(16) 0.0497(19) 0.0032(14) 0.0051(14) -0.0011(13)
C38 0.0355(16) 0.0324(15) 0.0424(17) 0.0022(13) -0.0007(13) 0.0007(12)
C39 0.0342(15) 0.0326(15) 0.0354(15) -0.0011(12) 0.0019(12) 0.0028(12)
C40 0.0463(19) 0.054(2) 0.0444(19) 0.0003(16) 0.0144(15) 0.0001(17)
C41 0.0426(19) 0.053(2) 0.053(2) -0.0034(17) -0.0060(16) -0.0003(16)
C42 0.0344(15) 0.0261(13) 0.0361(15) -0.0012(11) 0.0005(12) 0.0033(11)
C43 0.0419(17) 0.0339(16) 0.0408(17) -0.0035(13) -0.0012(13) 0.0015(13)
C44 0.0450(18) 0.0397(17) 0.052(2) -0.0099(15) -0.0119(15) 0.0042(14)
C45 0.066(2) 0.0473(19) 0.0424(19) -0.0073(16) -0.0192(17) 0.0110(17)
C46 0.065(2) 0.0346(16) 0.0401(18) 0.0034(14) -0.0061(16) 0.0067(16)
C47 0.0464(18) 0.0309(15) 0.0357(16) 0.0000(12) -0.0024(13) -0.0008(13)
C48 0.133(4) 0.049(2) 0.032(2) 0.0097(17) -0.011(2) -0.008(3)
C49 0.059(3) 0.061(3) 0.076(3) -0.013(2) -0.020(2) -0.007(2)
C50 0.0344(14) 0.0318(14) 0.0256(13) 0.0014(11) -0.0014(11) 0.0014(12)
C51 0.0388(16) 0.0372(16) 0.0341(15) -0.0005(12) -0.0001(13) -0.0035(13)
C52 0.0375(17) 0.0479(18) 0.0344(16) -0.0018(13) 0.0010(13) 0.0086(14)
C53 0.054(2) 0.0345(16) 0.0358(16) -0.0024(13) 0.0031(14) 0.0099(14)
C54 0.0470(18) 0.0308(15) 0.0328(15) 0.0005(12) -0.0047(13) 0.0029(13)
C55 0.0358(15) 0.0290(14) 0.0321(15) 0.0022(11) -0.0011(12) 0.0010(12)
C56 0.049(2) 0.072(3) 0.055(2) -0.015(2) 0.0135(18) 0.009(2)
C57 0.065(2) 0.0306(16) 0.054(2) -0.0030(15) -0.0086(18) -0.0015(16)
C58 0.056(2) 0.076(3) 0.069(3) 0.002(2) 0.018(2) 0.016(2)
C59 0.0407(19) 0.070(3) 0.067(3) 0.012(2) 0.0059(17) 0.0165(18)
C60 0.075(3) 0.091(4) 0.086(4) -0.010(3) 0.001(3) 0.019(3)
C61 0.085(4) 0.142(6) 0.112(5) 0.027(4) 0.014(4) 0.017(4)
F1 0.0622(17) 0.0601(17) 0.229(4) -0.056(2) -0.001(2) -0.0157(13)
F2 0.0826(18) 0.0416(12) 0.130(2) -0.0188(14) -0.0136(16) 0.0192(12)
F3 0.267(5) 0.0462(15) 0.0659(18) -0.0173(13) -0.007(2) -0.007(2)
F4 0.234(4) 0.0690(18) 0.0525(16) 0.0256(13) -0.022(2) -0.037(2)
F5 0.172(4) 0.209(4) 0.0476(17) -0.011(2) 0.0140(19) 0.094(3)
F6 0.134(3) 0.146(3) 0.0540(16) 0.0149(17) -0.0298(16) -0.067(2)
F7 0.104(2) 0.239(5) 0.098(2) -0.112(3) 0.062(2) -0.080(3)
F8 0.228(4) 0.111(3) 0.079(2) -0.0225(18) 0.090(3) -0.073(3)
F9 0.195(4) 0.287(6) 0.069(2) 0.025(3) 0.056(2) 0.174(4)
F10 0.0388(12) 0.112(2) 0.0793(17) -0.0137(15) -0.0131(11) 0.0009(12)
F11 0.104(2) 0.093(2) 0.0675(16) 0.0310(15) -0.0390(15) -0.0259(16)
F12 0.0782(17) 0.0930(19) 0.0723(16) -0.0396(14) -0.0243(13) 0.0176(14)
F13 0.186(4) 0.103(2) 0.0711(19) 0.0305(17) 0.008(2) -0.063(2)
F14 0.590(12) 0.069(2) 0.127(3) -0.016(2) 0.221(6) -0.060(4)
F15 0.160(4) 0.208(5) 0.207(5) 0.166(5) -0.047(4) -0.018(4)
F16 0.078(2) 0.136(3) 0.107(2) -0.001(2) -0.0081(17) -0.0552(19)
F17 0.0710(18) 0.113(3) 0.140(3) -0.010(2) -0.0569(19) -0.0047(17)
F18 0.090(2) 0.081(2) 0.186(4) -0.070(2) -0.016(2) -0.0165(16)
F19 0.074(2) 0.290(6) 0.072(2) 0.034(3) 0.0360(16) 0.010(3)
F20 0.0555(16) 0.082(2) 0.213(4) -0.040(2) 0.021(2) 0.0225(15)
F21 0.0430(13) 0.097(2) 0.114(2) -0.0325(17) 0.0194(13) -0.0128(13)
F22 0.139(3) 0.0722(17) 0.0814(18) 0.0382(15) -0.0367(18) -0.0558(18)
F23 0.105(2) 0.0618(16) 0.130(3) -0.0558(17) 0.0273(19) -0.0217(15)
F24 0.0632(15) 0.0544(13) 0.0995(19) -0.0036(13) -0.0258(13) -0.0123(11)
